data_4079098
loop_
_publ_author_name
'Linden, Anthony'
'Llovera, Ligia'
'Herrera, Julio'
'Dorta, Reto'
'Agrifoglio, Giuseppe'
'Dorta, Romano'

_publ_section_title
;
 &#x201C;Chiral-at-Metal&#x201D; Hemilabile Nickel Complexes with a Latent
 d10-ML2Configuration: Receiving Substrates with Open Arms
;
_journal_issue 17
_journal_name_full Organometallics
_journal_page_first 6162
_journal_paper_doi 10.1021/om300484z
_journal_volume 31
_journal_year 2012
_chemical_absolute_configuration ad
_chemical_formula_moiety 'C69 H44 N2 Ni O4 P2 S2, C H2 Cl2'
_chemical_formula_sum 'C70 H46 Cl2 N2 Ni O4 P2 S2'
_chemical_formula_weight 1234.82
_chemical_name_systematic
; 
 ? 
;
_space_group_IT_number 19
_symmetry_cell_setting orthorhombic
_symmetry_Int_Tables_number 19
_symmetry_space_group_name_Hall 'P 2ac 2ab'
_symmetry_space_group_name_H-M 'P 21 21 21'
_atom_sites_solution_hydrogens geom
_atom_sites_solution_primary direct
_atom_sites_solution_secondary difmap
_audit_creation_date 10-09-09
_audit_creation_method SHELXL-97
_cell_angle_alpha 90.00
_cell_angle_beta 90.00
_cell_angle_gamma 90.00
_cell_formula_units_Z 4
_cell_length_a 12.44923(18)
_cell_length_b 14.1316(2)
_cell_length_c 32.7302(5)
_cell_measurement_reflns_used 23054
_cell_measurement_temperature 160(1)
_cell_measurement_theta_max 27.3189
_cell_measurement_theta_min 2.9434
_cell_volume 5758.14(15)
_computing_cell_refinement
;
CrysAlisPro, Oxford Diffraction Ltd.,
Version 1.171.34.36 (release 02-08-2010 CrysAlis171 .NET)
(compiled Aug  2 2010,13:00:58)
;
_computing_data_collection
;
CrysAlisPro, Oxford Diffraction Ltd.,
Version 1.171.34.36 (release 02-08-2010 CrysAlis171 .NET)
(compiled Aug  2 2010,13:00:58)
;
_computing_data_reduction
;
CrysAlisPro, Oxford Diffraction Ltd.,
Version 1.171.34.36 (release 02-08-2010 CrysAlis171 .NET)
(compiled Aug  2 2010,13:00:58)
;
_computing_molecular_graphics 'ORTEPII (Johnson, 1976)'
_computing_publication_material 'SHELXL97 and PLATON (Spek, 2006)'
_computing_structure_refinement 'SHELXL97 (Sheldrick, 1997)'
_computing_structure_solution 'SHELXS97 (Sheldrick, 1997)'
_diffrn_ambient_temperature 160(1)
_diffrn_detector 'Atlas CCD camera on \k goniostat'
_diffrn_detector_area_resol_mean 10.3801
_diffrn_measured_fraction_theta_full 0.997
_diffrn_measured_fraction_theta_max 0.941
_diffrn_measurement_device_type 'Oxford Diffraction SuperNova, dual radiation diffractometer'
_diffrn_measurement_method '\w scans with \k offsets'
_diffrn_radiation_monochromator mirror
_diffrn_radiation_source 'SuperNova (Mo) X-ray Source'
_diffrn_radiation_type 'Mo K\a'
_diffrn_radiation_wavelength 0.71073
_diffrn_reflns_av_R_equivalents 0.0304
_diffrn_reflns_av_sigmaI/netI 0.0313
_diffrn_reflns_limit_h_max 15
_diffrn_reflns_limit_h_min -15
_diffrn_reflns_limit_k_max 18
_diffrn_reflns_limit_k_min -17
_diffrn_reflns_limit_l_max 40
_diffrn_reflns_limit_l_min -39
_diffrn_reflns_number 44842
_diffrn_reflns_theta_full 25.0
_diffrn_reflns_theta_max 27.38
_diffrn_reflns_theta_min 2.95
_diffrn_standards_decay_% 0
_diffrn_standards_number 0
_exptl_absorpt_coefficient_mu 0.612
_exptl_absorpt_correction_T_max 1.00000
_exptl_absorpt_correction_T_min 0.88164
_exptl_absorpt_correction_type multi-scan
_exptl_absorpt_process_details
;
CrysAlisPro, Oxford Diffraction Ltd.,
Version 1.171.34.36 (release 02-08-2010 CrysAlis171 .NET)
(compiled Aug  2 2010,13:00:58)
Empirical absorption correction using spherical harmonics,
 implemented in SCALE3 ABSPACK scaling algorithm.
;
_exptl_crystal_colour orange
_exptl_crystal_density_diffrn 1.424
_exptl_crystal_density_method 'not measured'
_exptl_crystal_description prism
_exptl_crystal_F_000 2544
_exptl_crystal_size_max 0.20
_exptl_crystal_size_mid 0.15
_exptl_crystal_size_min 0.15
_refine_diff_density_max 0.706
_refine_diff_density_min -0.443
_refine_diff_density_rms 0.054
_refine_ls_abs_structure_details 'Flack & Bernardinelli (2000), ? Friedel pairs'
_refine_ls_abs_structure_Flack -0.012(9)
_refine_ls_extinction_method none
_refine_ls_goodness_of_fit_ref 1.029
_refine_ls_hydrogen_treatment constr
_refine_ls_matrix_type full
_refine_ls_number_parameters 749
_refine_ls_number_reflns 11952
_refine_ls_number_restraints 0
_refine_ls_restrained_S_all 1.029
_refine_ls_R_factor_all 0.0462
_refine_ls_R_factor_gt 0.0370
_refine_ls_shift/su_max 0.001
_refine_ls_shift/su_mean 0.000
_refine_ls_structure_factor_coef Fsqd
_refine_ls_weighting_details 'w=1/[\s^2^(Fo^2^)+(0.0422P)^2^+3.2227P] where P=(Fo^2^+2Fc^2^)/3'
_refine_ls_weighting_scheme calc
_refine_ls_wR_factor_gt 0.0837
_refine_ls_wR_factor_ref 0.0888
_reflns_number_gt 10627
_reflns_number_total 11952
_reflns_threshold_expression 'I > 2\s(I)'
_cod_data_source_file om300484z_si_001.cif
_cod_data_source_block 8
_cod_original_cell_volume 5758.13(15)
_cod_original_sg_symbol_H-M 'P 21 21 21   '
_cod_database_code 4079098

loop_
_symmetry_equiv_pos_as_xyz
'x, y, z'
'-x+1/2, -y, z+1/2'
'x+1/2, -y+1/2, -z'
'-x, y+1/2, -z+1/2'

loop_
_atom_site_label
_atom_site_type_symbol
_atom_site_fract_x
_atom_site_fract_y
_atom_site_fract_z
_atom_site_U_iso_or_equiv
_atom_site_adp_type
_atom_site_occupancy
_atom_site_symmetry_multiplicity
_atom_site_calc_flag
_atom_site_refinement_flags
Ni1 Ni 0.19109(3) 1.11355(2) 0.115587(10) 0.02307(8) Uani 1 1 d .
S1 S 0.24297(7) 1.33154(6) 0.14897(3) 0.0470(2) Uani 1 1 d .
S2 S 0.34440(6) 1.17041(6) 0.09761(2) 0.03779(18) Uani 1 1 d .
P1 P 0.03799(5) 1.12211(5) 0.14367(2) 0.02262(13) Uani 1 1 d .
P2 P 0.17846(5) 0.97139(4) 0.08954(2) 0.02227(14) Uani 1 1 d .
N1 N 0.21514(16) 0.88233(16) 0.11955(6) 0.0265(5) Uani 1 1 d .
N2 N -0.05947(17) 1.16477(16) 0.11415(7) 0.0262(5) Uani 1 1 d .
O1 O 0.01673(14) 1.18422(12) 0.18477(5) 0.0238(4) Uani 1 1 d .
O2 O 0.00172(15) 1.01823(12) 0.15941(5) 0.0269(4) Uani 1 1 d .
O3 O 0.25115(14) 0.94812(13) 0.04928(5) 0.0248(4) Uani 1 1 d .
O4 O 0.05908(14) 0.94885(13) 0.07222(5) 0.0267(4) Uani 1 1 d .
C1 C 0.0567(2) 1.15197(18) 0.22256(8) 0.0231(5) Uani 1 1 d .
C2 C 0.0062(2) 1.07868(18) 0.24210(8) 0.0228(5) Uani 1 1 d .
C3 C 0.0524(2) 1.04634(19) 0.28001(8) 0.0263(6) Uani 1 1 d .
C4 C 0.0150(2) 0.9644(2) 0.30064(8) 0.0296(6) Uani 1 1 d .
H4 H -0.0430 0.9292 0.2895 0.036 Uiso 1 1 calc R
C5 C 0.0613(2) 0.9354(2) 0.33650(9) 0.0399(7) Uani 1 1 d .
H5 H 0.0346 0.8808 0.3500 0.048 Uiso 1 1 calc R
C6 C 0.1475(3) 0.9853(3) 0.35343(10) 0.0485(9) Uani 1 1 d .
H6 H 0.1792 0.9642 0.3782 0.058 Uiso 1 1 calc R
C7 C 0.1861(3) 1.0642(2) 0.33434(9) 0.0418(7) Uani 1 1 d .
H7 H 0.2439 1.0983 0.3463 0.050 Uiso 1 1 calc R
C8 C 0.1411(2) 1.0960(2) 0.29695(8) 0.0290(6) Uani 1 1 d .
C9 C 0.1836(2) 1.1750(2) 0.27614(8) 0.0325(6) Uani 1 1 d .
H9 H 0.2407 1.2100 0.2881 0.039 Uiso 1 1 calc R
C10 C 0.1442(2) 1.2016(2) 0.23923(8) 0.0283(6) Uani 1 1 d .
H10 H 0.1753 1.2532 0.2248 0.034 Uiso 1 1 calc R
C11 C -0.0873(2) 1.00137(18) 0.18417(8) 0.0253(5) Uani 1 1 d .
C12 C -0.0897(2) 1.03241(17) 0.22389(8) 0.0229(5) Uani 1 1 d .
C13 C -0.1871(2) 1.01909(17) 0.24634(8) 0.0252(5) Uani 1 1 d .
C14 C -0.2038(2) 1.06007(19) 0.28528(8) 0.0279(6) Uani 1 1 d .
H14 H -0.1493 1.0984 0.2970 0.033 Uiso 1 1 calc R
C15 C -0.2982(2) 1.0453(2) 0.30641(9) 0.0348(6) Uani 1 1 d .
H15 H -0.3077 1.0731 0.3326 0.042 Uiso 1 1 calc R
C16 C -0.3798(2) 0.9897(2) 0.28967(10) 0.0396(7) Uani 1 1 d .
H16 H -0.4440 0.9789 0.3046 0.048 Uiso 1 1 calc R
C17 C -0.3670(2) 0.9511(2) 0.25194(10) 0.0360(7) Uani 1 1 d .
H17 H -0.4231 0.9137 0.2408 0.043 Uiso 1 1 calc R
C18 C -0.2721(2) 0.96521(19) 0.22890(9) 0.0294(6) Uani 1 1 d .
C19 C -0.2605(2) 0.9287(2) 0.18903(9) 0.0338(6) Uani 1 1 d .
H19 H -0.3155 0.8902 0.1778 0.041 Uiso 1 1 calc R
C20 C -0.1710(2) 0.94812(19) 0.16639(9) 0.0305(6) Uani 1 1 d .
H20 H -0.1651 0.9261 0.1391 0.037 Uiso 1 1 calc R
C21 C 0.2205(2) 0.99109(19) 0.01237(8) 0.0247(5) Uani 1 1 d .
C22 C 0.1354(2) 0.95469(19) -0.00871(8) 0.0265(6) Uani 1 1 d .
C23 C 0.1010(2) 1.00298(19) -0.04490(8) 0.0280(6) Uani 1 1 d .
C24 C 0.0050(2) 0.9789(2) -0.06622(9) 0.0342(6) Uani 1 1 d .
H24 H -0.0354 0.9254 -0.0577 0.041 Uiso 1 1 calc R
C25 C -0.0298(3) 1.0311(2) -0.09854(9) 0.0409(7) Uani 1 1 d .
H25 H -0.0945 1.0140 -0.1121 0.049 Uiso 1 1 calc R
C26 C 0.0285(3) 1.1097(2) -0.11204(9) 0.0414(7) Uani 1 1 d .
H26 H 0.0033 1.1457 -0.1346 0.050 Uiso 1 1 calc R
C27 C 0.1222(2) 1.1348(2) -0.09279(9) 0.0371(7) Uani 1 1 d .
H27 H 0.1624 1.1872 -0.1026 0.045 Uiso 1 1 calc R
C28 C 0.1596(2) 1.0832(2) -0.05843(8) 0.0315(6) Uani 1 1 d .
C29 C 0.2514(2) 1.1131(2) -0.03633(8) 0.0319(6) Uani 1 1 d .
H29 H 0.2930 1.1646 -0.0463 0.038 Uiso 1 1 calc R
C30 C 0.2809(2) 1.0694(2) -0.00107(8) 0.0291(6) Uani 1 1 d .
H30 H 0.3410 1.0912 0.0142 0.035 Uiso 1 1 calc R
C31 C 0.0365(2) 0.87280(19) 0.04662(9) 0.0290(6) Uani 1 1 d .
C32 C 0.0768(2) 0.87058(19) 0.00755(9) 0.0305(6) Uani 1 1 d .
C33 C 0.0614(3) 0.7854(2) -0.01530(10) 0.0424(8) Uani 1 1 d .
C34 C 0.1133(3) 0.7705(3) -0.05317(12) 0.0587(11) Uani 1 1 d .
H34 H 0.1575 0.8186 -0.0645 0.070 Uiso 1 1 calc R
C35 C 0.0996(4) 0.6858(4) -0.07379(15) 0.0823(17) Uani 1 1 d .
H35 H 0.1342 0.6753 -0.0993 0.099 Uiso 1 1 calc R
C36 C 0.0331(4) 0.6146(3) -0.05643(19) 0.0849(18) Uani 1 1 d .
H36 H 0.0232 0.5568 -0.0708 0.102 Uiso 1 1 calc R
C37 C -0.0159(4) 0.6267(3) -0.02046(19) 0.0807(17) Uani 1 1 d .
H37 H -0.0600 0.5776 -0.0099 0.097 Uiso 1 1 calc R
C38 C -0.0035(3) 0.7117(2) 0.00224(14) 0.0540(11) Uani 1 1 d .
C39 C -0.0514(3) 0.7246(2) 0.04052(14) 0.0543(10) Uani 1 1 d .
H39 H -0.0990 0.6778 0.0509 0.065 Uiso 1 1 calc R
C40 C -0.0310(3) 0.8018(2) 0.06255(11) 0.0449(8) Uani 1 1 d .
H40 H -0.0619 0.8089 0.0889 0.054 Uiso 1 1 calc R
C41 C -0.1723(2) 1.16546(19) 0.12511(8) 0.0278(6) Uani 1 1 d .
C42 C -0.2059(2) 1.2146(2) 0.15974(8) 0.0299(6) Uani 1 1 d .
H42 H -0.1557 1.2517 0.1747 0.036 Uiso 1 1 calc R
C43 C -0.3119(2) 1.2099(2) 0.17252(9) 0.0379(7) Uani 1 1 d .
H43 H -0.3336 1.2419 0.1967 0.046 Uiso 1 1 calc R
C44 C -0.3857(2) 1.1590(2) 0.15026(10) 0.0427(8) Uani 1 1 d .
H44 H -0.4586 1.1566 0.1588 0.051 Uiso 1 1 calc R
C45 C -0.3533(2) 1.1117(2) 0.11560(11) 0.0430(7) Uani 1 1 d .
H45 H -0.4050 1.0769 0.1004 0.052 Uiso 1 1 calc R
C46 C -0.2458(2) 1.1132(2) 0.10189(9) 0.0341(6) Uani 1 1 d .
C47 C -0.2171(2) 1.0590(2) 0.06535(10) 0.0421(8) Uani 1 1 d .
H47 H -0.2583 1.0037 0.0603 0.051 Uiso 1 1 calc R
C48 C -0.1399(3) 1.0783(2) 0.03833(10) 0.0412(8) Uani 1 1 d .
H48 H -0.1316 1.0346 0.0165 0.049 Uiso 1 1 calc R
C49 C -0.0671(2) 1.1588(2) 0.03851(8) 0.0317(6) Uani 1 1 d .
C50 C -0.0312(3) 1.1968(2) 0.00128(9) 0.0415(8) Uani 1 1 d .
H50 H -0.0538 1.1682 -0.0235 0.050 Uiso 1 1 calc R
C51 C 0.0353(3) 1.2737(2) -0.00039(10) 0.0456(8) Uani 1 1 d .
H51 H 0.0583 1.2975 -0.0261 0.055 Uiso 1 1 calc R
C52 C 0.0690(3) 1.3165(2) 0.03492(10) 0.0417(7) Uani 1 1 d .
H52 H 0.1153 1.3698 0.0338 0.050 Uiso 1 1 calc R
C53 C 0.0348(2) 1.2812(2) 0.07253(9) 0.0333(6) Uani 1 1 d .
H53 H 0.0572 1.3113 0.0971 0.040 Uiso 1 1 calc R
C54 C -0.0311(2) 1.20330(19) 0.07431(8) 0.0271(6) Uani 1 1 d .
C55 C 0.2566(2) 0.90596(19) 0.15953(8) 0.0289(6) Uani 1 1 d .
C56 C 0.3512(2) 0.9570(2) 0.16224(9) 0.0333(6) Uani 1 1 d .
H56 H 0.3906 0.9704 0.1381 0.040 Uiso 1 1 calc R
C57 C 0.3895(3) 0.9890(2) 0.19948(10) 0.0429(8) Uani 1 1 d .
H57 H 0.4535 1.0256 0.2008 0.051 Uiso 1 1 calc R
C58 C 0.3346(3) 0.9675(2) 0.23425(11) 0.0456(8) Uani 1 1 d .
H58 H 0.3605 0.9894 0.2599 0.055 Uiso 1 1 calc R
C59 C 0.2424(3) 0.9145(2) 0.23275(9) 0.0413(8) Uani 1 1 d .
H59 H 0.2061 0.8994 0.2574 0.050 Uiso 1 1 calc R
C60 C 0.1998(2) 0.8816(2) 0.19496(8) 0.0341(6) Uani 1 1 d .
C61 C 0.1014(3) 0.8285(2) 0.19407(10) 0.0405(7) Uani 1 1 d .
H61 H 0.0520 0.8418 0.2154 0.049 Uiso 1 1 calc R
C62 C 0.0705(2) 0.7638(2) 0.16748(11) 0.0430(8) Uani 1 1 d .
H62 H 0.0016 0.7369 0.1719 0.052 Uiso 1 1 calc R
C63 C 0.1312(3) 0.7278(2) 0.13132(10) 0.0402(8) Uani 1 1 d .
C64 C 0.1147(3) 0.6350(2) 0.11884(12) 0.0512(9) Uani 1 1 d .
H64 H 0.0648 0.5964 0.1332 0.061 Uiso 1 1 calc R
C65 C 0.1696(3) 0.5982(2) 0.08614(13) 0.0599(11) Uani 1 1 d .
H65 H 0.1567 0.5347 0.0779 0.072 Uiso 1 1 calc R
C66 C 0.2444(3) 0.6532(2) 0.06487(12) 0.0518(9) Uani 1 1 d .
H66 H 0.2824 0.6274 0.0423 0.062 Uiso 1 1 calc R
C67 C 0.2627(3) 0.7466(2) 0.07722(9) 0.0382(7) Uani 1 1 d .
H67 H 0.3145 0.7844 0.0635 0.046 Uiso 1 1 calc R
C68 C 0.2046(2) 0.78323(18) 0.10948(9) 0.0303(6) Uani 1 1 d .
C69 C 0.2586(2) 1.2321(2) 0.12722(9) 0.0323(6) Uani 1 1 d .
Cl1 Cl 0.46266(9) 0.21116(8) 0.24699(4) 0.0781(4) Uani 1 1 d .
Cl2 Cl 0.49194(11) 0.21111(11) 0.33456(5) 0.0965(4) Uani 1 1 d .
C70 C 0.5499(3) 0.2363(3) 0.28757(14) 0.0657(12) Uani 1 1 d .
H701 H 0.6164 0.1986 0.2844 0.079 Uiso 1 1 calc R
H702 H 0.5699 0.3041 0.2867 0.079 Uiso 1 1 calc R

loop_
_atom_site_aniso_label
_atom_site_aniso_U_11
_atom_site_aniso_U_22
_atom_site_aniso_U_33
_atom_site_aniso_U_23
_atom_site_aniso_U_13
_atom_site_aniso_U_12
Ni1 0.02186(15) 0.02191(15) 0.02544(16) -0.00066(14) 0.00014(13) -0.00417(14)
S1 0.0546(5) 0.0350(4) 0.0514(5) -0.0130(4) 0.0167(4) -0.0187(4)
S2 0.0278(3) 0.0387(4) 0.0469(4) -0.0079(3) 0.0066(3) -0.0090(3)
P1 0.0243(3) 0.0210(3) 0.0225(3) -0.0009(3) 0.0006(2) -0.0027(3)
P2 0.0204(3) 0.0230(3) 0.0234(3) 0.0017(3) -0.0010(3) -0.0020(3)
N1 0.0281(11) 0.0251(10) 0.0262(11) 0.0050(10) -0.0013(9) -0.0016(9)
N2 0.0259(11) 0.0297(11) 0.0230(11) 0.0012(10) 0.0016(9) -0.0026(9)
O1 0.0304(9) 0.0190(9) 0.0219(9) -0.0004(7) -0.0003(7) -0.0008(8)
O2 0.0334(10) 0.0215(9) 0.0258(10) -0.0022(7) 0.0049(8) -0.0039(8)
O3 0.0227(9) 0.0273(9) 0.0244(9) 0.0003(7) -0.0031(7) -0.0003(8)
O4 0.0214(9) 0.0291(10) 0.0295(10) 0.0014(8) -0.0015(7) -0.0026(8)
C1 0.0242(12) 0.0236(12) 0.0215(13) -0.0032(10) 0.0016(10) -0.0007(10)
C2 0.0219(12) 0.0244(13) 0.0221(13) -0.0032(10) 0.0019(10) 0.0023(10)
C3 0.0254(13) 0.0277(13) 0.0260(13) 0.0002(11) 0.0034(11) 0.0090(11)
C4 0.0270(13) 0.0301(15) 0.0317(15) 0.0045(12) 0.0055(11) 0.0077(12)
C5 0.0394(17) 0.0435(18) 0.0367(17) 0.0136(14) 0.0056(14) 0.0126(15)
C6 0.0461(18) 0.063(2) 0.0361(17) 0.0127(16) -0.0095(15) 0.0180(17)
C7 0.0346(15) 0.056(2) 0.0351(16) -0.0007(14) -0.0086(14) 0.0107(16)
C8 0.0223(12) 0.0347(16) 0.0302(14) -0.0029(12) 0.0001(11) 0.0083(12)
C9 0.0234(13) 0.0399(15) 0.0340(15) -0.0085(12) -0.0019(12) -0.0021(13)
C10 0.0265(13) 0.0275(14) 0.0310(15) -0.0035(12) 0.0029(11) -0.0042(11)
C11 0.0276(13) 0.0178(12) 0.0304(14) 0.0025(10) 0.0011(11) -0.0003(11)
C12 0.0250(13) 0.0164(12) 0.0273(13) 0.0029(10) -0.0007(11) -0.0012(10)
C13 0.0235(12) 0.0223(12) 0.0299(13) 0.0068(10) -0.0002(11) 0.0019(11)
C14 0.0235(13) 0.0282(13) 0.0320(14) 0.0041(11) -0.0001(11) 0.0033(12)
C15 0.0296(14) 0.0419(16) 0.0329(15) 0.0098(13) 0.0037(12) 0.0036(14)
C16 0.0231(14) 0.0476(18) 0.0480(19) 0.0161(16) 0.0056(13) 0.0017(14)
C17 0.0238(14) 0.0370(16) 0.0471(18) 0.0114(14) -0.0042(13) -0.0054(13)
C18 0.0264(13) 0.0266(14) 0.0353(15) 0.0097(12) -0.0023(11) -0.0027(11)
C19 0.0358(15) 0.0276(14) 0.0381(16) 0.0014(12) -0.0063(13) -0.0092(13)
C20 0.0384(16) 0.0240(13) 0.0291(14) 0.0005(11) -0.0038(12) -0.0065(12)
C21 0.0271(13) 0.0259(13) 0.0212(13) -0.0021(10) -0.0001(10) 0.0031(11)
C22 0.0308(14) 0.0235(13) 0.0252(13) -0.0059(11) -0.0009(11) 0.0024(11)
C23 0.0346(15) 0.0287(14) 0.0206(13) -0.0057(11) -0.0028(11) 0.0058(12)
C24 0.0416(16) 0.0325(15) 0.0286(15) -0.0054(12) -0.0080(12) 0.0024(13)
C25 0.0438(18) 0.0457(18) 0.0331(16) -0.0099(14) -0.0161(14) 0.0060(15)
C26 0.0529(18) 0.0459(17) 0.0253(14) 0.0037(14) -0.0063(13) 0.0120(16)
C27 0.0421(16) 0.0434(18) 0.0259(15) 0.0057(13) 0.0050(12) 0.0053(14)
C28 0.0354(15) 0.0362(15) 0.0229(13) -0.0021(11) 0.0049(11) 0.0044(12)
C29 0.0324(14) 0.0338(14) 0.0295(14) 0.0027(12) 0.0058(11) -0.0012(14)
C30 0.0267(14) 0.0328(15) 0.0278(14) -0.0029(11) 0.0033(11) -0.0043(11)
C31 0.0275(13) 0.0233(13) 0.0363(15) 0.0040(11) -0.0117(11) -0.0060(12)
C32 0.0305(13) 0.0234(14) 0.0375(16) -0.0023(12) -0.0141(12) 0.0013(12)
C33 0.0492(18) 0.0280(15) 0.0500(19) -0.0107(14) -0.0282(16) 0.0104(14)
C34 0.070(3) 0.047(2) 0.059(2) -0.0252(18) -0.033(2) 0.0261(19)
C35 0.095(4) 0.072(3) 0.081(3) -0.042(3) -0.051(3) 0.047(3)
C36 0.081(3) 0.040(2) 0.134(5) -0.044(3) -0.066(3) 0.030(3)
C37 0.073(3) 0.0290(19) 0.140(5) -0.025(2) -0.067(3) 0.0099(19)
C38 0.0459(19) 0.0213(15) 0.095(3) -0.0040(17) -0.046(2) 0.0023(14)
C39 0.044(2) 0.0350(18) 0.083(3) 0.0128(18) -0.027(2) -0.0146(16)
C40 0.0333(16) 0.0410(18) 0.060(2) 0.0174(16) -0.0166(15) -0.0143(14)
C41 0.0256(13) 0.0276(13) 0.0302(14) 0.0064(11) 0.0008(11) 0.0004(11)
C42 0.0279(14) 0.0348(15) 0.0270(14) 0.0075(11) 0.0027(11) -0.0013(12)
C43 0.0342(15) 0.0473(17) 0.0322(15) 0.0103(13) 0.0081(13) 0.0031(15)
C44 0.0279(14) 0.0525(19) 0.0476(19) 0.0180(16) 0.0081(13) -0.0008(15)
C45 0.0277(13) 0.0405(16) 0.061(2) 0.0082(18) -0.0051(14) -0.0097(14)
C46 0.0302(14) 0.0304(14) 0.0418(16) 0.0037(13) -0.0023(12) -0.0007(13)
C47 0.0353(17) 0.0354(17) 0.056(2) -0.0106(15) -0.0106(15) -0.0042(14)
C48 0.0424(17) 0.0412(17) 0.0399(18) -0.0145(14) -0.0099(14) 0.0090(14)
C49 0.0367(15) 0.0316(15) 0.0269(14) -0.0034(12) -0.0014(12) 0.0111(13)
C50 0.0483(18) 0.050(2) 0.0257(15) -0.0056(13) 0.0000(13) 0.0166(17)
C51 0.062(2) 0.0453(19) 0.0293(16) 0.0074(14) 0.0169(16) 0.0142(17)
C52 0.0499(19) 0.0349(17) 0.0402(18) 0.0061(14) 0.0116(15) -0.0018(15)
C53 0.0386(16) 0.0313(15) 0.0298(15) -0.0011(12) 0.0063(12) 0.0011(13)
C54 0.0270(13) 0.0301(14) 0.0240(13) -0.0001(11) 0.0030(11) 0.0071(12)
C55 0.0338(14) 0.0244(14) 0.0286(14) 0.0003(11) -0.0028(11) 0.0097(12)
C56 0.0358(15) 0.0290(15) 0.0353(15) 0.0010(12) -0.0079(13) 0.0037(13)
C57 0.0448(18) 0.0361(17) 0.0478(19) -0.0001(15) -0.0144(15) 0.0046(15)
C58 0.050(2) 0.0423(18) 0.0442(18) -0.0105(15) -0.0148(16) 0.0170(16)
C59 0.0499(19) 0.0418(17) 0.0322(16) 0.0032(13) 0.0057(14) 0.0236(15)
C60 0.0340(14) 0.0344(14) 0.0339(15) 0.0060(13) 0.0007(12) 0.0128(14)
C61 0.0425(17) 0.0381(17) 0.0408(18) 0.0131(15) 0.0070(14) 0.0104(15)
C62 0.0277(15) 0.0412(18) 0.060(2) 0.0287(16) 0.0001(15) -0.0026(14)
C63 0.0354(16) 0.0303(15) 0.055(2) 0.0136(14) -0.0167(14) -0.0055(13)
C64 0.056(2) 0.0348(18) 0.063(2) 0.0138(17) -0.0232(19) -0.0121(15)
C65 0.084(3) 0.0237(16) 0.072(3) 0.0021(16) -0.039(2) -0.0115(18)
C66 0.069(2) 0.0338(17) 0.053(2) -0.0080(15) -0.0184(19) 0.0121(18)
C67 0.0434(17) 0.0290(15) 0.0422(18) 0.0010(13) -0.0125(14) 0.0036(14)
C68 0.0308(14) 0.0216(12) 0.0384(16) 0.0026(11) -0.0095(12) -0.0004(11)
C69 0.0261(13) 0.0332(15) 0.0377(16) 0.0071(12) 0.0015(12) -0.0096(12)
Cl1 0.0661(7) 0.0646(6) 0.1036(9) -0.0388(6) 0.0361(6) -0.0183(5)
Cl2 0.0781(8) 0.1089(10) 0.1025(10) -0.0058(8) 0.0269(7) 0.0218(8)
C70 0.040(2) 0.0348(19) 0.122(4) 0.007(2) 0.014(2) 0.0003(16)

loop_
_atom_type_symbol
_atom_type_description
_atom_type_number_in_cell
_atom_type_scat_dispersion_real
_atom_type_scat_dispersion_imag
_atom_type_scat_source
C C 280 0.0033 0.0016
; International Tables for Crystallography (1992). 
Vol. C, Tables 4.2.6.8 and 6.1.1.4
;
H H 184 0.0000 0.0000
; International Tables for Crystallography (1992). 
Vol. C, Tables 4.2.6.8 and 6.1.1.4
;
Cl Cl 8 0.1484 0.1585
; International Tables for Crystallography (1992). 
Vol. C, Tables 4.2.6.8 and 6.1.1.4
;
N N 8 0.0061 0.0033
; International Tables for Crystallography (1992). 
Vol. C, Tables 4.2.6.8 and 6.1.1.4
;
Ni Ni 4 0.3393 1.1124
; International Tables for Crystallography (1992). 
Vol. C, Tables 4.2.6.8 and 6.1.1.4
;
O O 16 0.0106 0.0060
; International Tables for Crystallography (1992). 
Vol. C, Tables 4.2.6.8 and 6.1.1.4
;
P P 8 0.1023 0.0942
; International Tables for Crystallography (1992). 
Vol. C, Tables 4.2.6.8 and 6.1.1.4
;
S S 8 0.1246 0.1234
; International Tables for Crystallography (1992). 
Vol. C, Tables 4.2.6.8 and 6.1.1.4
;

loop_
_geom_angle_atom_site_label_1
_geom_angle_atom_site_label_2
_geom_angle_atom_site_label_3
_geom_angle
C69 Ni1 P1 105.01(9)
C69 Ni1 S2 48.53(9)
P1 Ni1 S2 153.44(3)
C69 Ni1 P2 155.97(9)
P1 Ni1 P2 99.02(3)
S2 Ni1 P2 107.45(3)
C69 S2 Ni1 58.28(10)
O2 P1 O1 100.39(9)
O2 P1 N2 108.05(11)
O1 P1 N2 99.55(10)
O2 P1 Ni1 109.68(7)
O1 P1 Ni1 122.36(7)
N2 P1 Ni1 115.12(8)
O4 P2 O3 100.74(10)
O4 P2 N1 108.04(10)
O3 P2 N1 99.92(10)
O4 P2 Ni1 112.48(7)
O3 P2 Ni1 117.38(7)
N1 P2 Ni1 116.47(8)
C68 N1 C55 117.6(2)
C68 N1 P2 125.09(18)
C55 N1 P2 117.28(18)
C41 N2 C54 117.0(2)
C41 N2 P1 124.40(18)
C54 N2 P1 118.58(17)
C1 O1 P1 119.57(15)
C11 O2 P1 124.16(16)
C21 O3 P2 117.18(15)
C31 O4 P2 123.17(17)
C2 C1 C10 123.5(2)
C2 C1 O1 119.4(2)
C10 C1 O1 116.9(2)
C1 C2 C3 117.2(2)
C1 C2 C12 121.0(2)
C3 C2 C12 121.8(2)
C4 C3 C8 118.2(2)
C4 C3 C2 122.5(3)
C8 C3 C2 119.3(2)
C5 C4 C3 120.9(3)
C5 C4 H4 119.6
C3 C4 H4 119.6
C4 C5 C6 120.8(3)
C4 C5 H5 119.6
C6 C5 H5 119.6
C7 C6 C5 120.0(3)
C7 C6 H6 120.0
C5 C6 H6 120.0
C6 C7 C8 120.9(3)
C6 C7 H7 119.6
C8 C7 H7 119.6
C9 C8 C7 121.2(3)
C9 C8 C3 119.6(2)
C7 C8 C3 119.2(3)
C10 C9 C8 120.9(3)
C10 C9 H9 119.6
C8 C9 H9 119.6
C9 C10 C1 119.1(3)
C9 C10 H10 120.4
C1 C10 H10 120.4
C12 C11 O2 120.9(2)
C12 C11 C20 123.1(2)
O2 C11 C20 116.0(2)
C11 C12 C13 117.5(2)
C11 C12 C2 120.3(2)
C13 C12 C2 122.2(2)
C14 C13 C18 118.1(2)
C14 C13 C12 122.3(2)
C18 C13 C12 119.7(2)
C15 C14 C13 121.0(3)
C15 C14 H14 119.5
C13 C14 H14 119.5
C14 C15 C16 120.5(3)
C14 C15 H15 119.7
C16 C15 H15 119.7
C17 C16 C15 119.8(3)
C17 C16 H16 120.1
C15 C16 H16 120.1
C16 C17 C18 121.7(3)
C16 C17 H17 119.2
C18 C17 H17 119.2
C19 C18 C17 121.8(3)
C19 C18 C13 119.3(3)
C17 C18 C13 118.8(3)
C20 C19 C18 120.8(3)
C20 C19 H19 119.6
C18 C19 H19 119.6
C19 C20 C11 119.0(3)
C19 C20 H20 120.5
C11 C20 H20 120.5
C22 C21 O3 118.8(2)
C22 C21 C30 123.5(2)
O3 C21 C30 117.6(2)
C21 C22 C23 118.1(2)
C21 C22 C32 120.0(2)
C23 C22 C32 121.9(2)
C28 C23 C24 118.0(3)
C28 C23 C22 119.0(2)
C24 C23 C22 122.8(3)
C25 C24 C23 121.3(3)
C25 C24 H24 119.4
C23 C24 H24 119.4
C24 C25 C26 120.7(3)
C24 C25 H25 119.7
C26 C25 H25 119.7
C27 C26 C25 120.1(3)
C27 C26 H26 119.9
C25 C26 H26 119.9
C26 C27 C28 120.7(3)
C26 C27 H27 119.6
C28 C27 H27 119.6
C29 C28 C27 121.1(3)
C29 C28 C23 119.6(3)
C27 C28 C23 119.2(3)
C30 C29 C28 121.0(3)
C30 C29 H29 119.5
C28 C29 H29 119.5
C29 C30 C21 118.6(3)
C29 C30 H30 120.7
C21 C30 H30 120.7
C32 C31 O4 120.3(2)
C32 C31 C40 123.1(3)
O4 C31 C40 116.6(3)
C31 C32 C33 117.2(3)
C31 C32 C22 119.5(2)
C33 C32 C22 123.3(3)
C34 C33 C32 121.5(3)
C34 C33 C38 120.0(3)
C32 C33 C38 118.4(3)
C35 C34 C33 119.9(5)
C35 C34 H34 120.0
C33 C34 H34 120.0
C34 C35 C36 119.3(5)
C34 C35 H35 120.4
C36 C35 H35 120.4
C37 C36 C35 121.8(4)
C37 C36 H36 119.1
C35 C36 H36 119.1
C36 C37 C38 121.3(5)
C36 C37 H37 119.4
C38 C37 H37 119.4
C39 C38 C37 122.1(4)
C39 C38 C33 120.2(3)
C37 C38 C33 117.7(4)
C40 C39 C38 120.6(3)
C40 C39 H39 119.7
C38 C39 H39 119.7
C39 C40 C31 119.8(4)
C39 C40 H40 120.1
C31 C40 H40 120.1
C42 C41 C46 120.5(2)
C42 C41 N2 119.7(2)
C46 C41 N2 119.7(2)
C43 C42 C41 120.5(3)
C43 C42 H42 119.8
C41 C42 H42 119.8
C44 C43 C42 120.1(3)
C44 C43 H43 120.0
C42 C43 H43 120.0
C43 C44 C45 119.7(3)
C43 C44 H44 120.2
C45 C44 H44 120.2
C44 C45 C46 122.1(3)
C44 C45 H45 118.9
C46 C45 H45 118.9
C41 C46 C45 117.1(3)
C41 C46 C47 124.0(3)
C45 C46 C47 118.9(3)
C48 C47 C46 127.6(3)
C48 C47 H47 116.2
C46 C47 H47 116.2
C47 C48 C49 127.3(3)
C47 C48 H48 116.3
C49 C48 H48 116.3
C54 C49 C50 116.8(3)
C54 C49 C48 123.6(3)
C50 C49 C48 119.6(3)
C51 C50 C49 122.1(3)
C51 C50 H50 119.0
C49 C50 H50 119.0
C50 C51 C52 120.1(3)
C50 C51 H51 119.9
C52 C51 H51 119.9
C51 C52 C53 119.6(3)
C51 C52 H52 120.2
C53 C52 H52 120.2
C54 C53 C52 120.4(3)
C54 C53 H53 119.8
C52 C53 H53 119.8
C53 C54 C49 121.0(3)
C53 C54 N2 118.8(2)
C49 C54 N2 120.2(2)
C56 C55 C60 120.3(3)
C56 C55 N1 118.8(2)
C60 C55 N1 120.8(3)
C55 C56 C57 121.3(3)
C55 C56 H56 119.3
C57 C56 H56 119.3
C58 C57 C56 119.3(3)
C58 C57 H57 120.4
C56 C57 H57 120.4
C57 C58 C59 120.8(3)
C57 C58 H58 119.6
C59 C58 H58 119.6
C58 C59 C60 121.4(3)
C58 C59 H59 119.3
C60 C59 H59 119.3
C55 C60 C59 116.8(3)
C55 C60 C61 122.8(3)
C59 C60 C61 120.4(3)
C62 C61 C60 128.6(3)
C62 C61 H61 115.7
C60 C61 H61 115.7
C61 C62 C63 127.7(3)
C61 C62 H62 116.1
C63 C62 H62 116.1
C64 C63 C68 118.3(3)
C64 C63 C62 118.7(3)
C68 C63 C62 123.0(3)
C65 C64 C63 120.9(3)
C65 C64 H64 119.5
C63 C64 H64 119.5
C64 C65 C66 120.6(3)
C64 C65 H65 119.7
C66 C65 H65 119.7
C65 C66 C67 119.3(4)
C65 C66 H66 120.4
C67 C66 H66 120.4
C68 C67 C66 119.3(3)
C68 C67 H67 120.3
C66 C67 H67 120.3
C67 C68 C63 121.5(3)
C67 C68 N1 119.4(3)
C63 C68 N1 119.0(3)
S1 C69 S2 142.55(18)
S1 C69 Ni1 144.15(18)
S2 C69 Ni1 73.20(12)
Cl2 C70 Cl1 111.9(2)
Cl2 C70 H701 109.2
Cl1 C70 H701 109.2
Cl2 C70 H702 109.2
Cl1 C70 H702 109.2
H701 C70 H702 107.9

loop_
_geom_bond_atom_site_label_1
_geom_bond_atom_site_label_2
_geom_bond_distance
Ni1 C69 1.913(3)
Ni1 P1 2.1195(7)
Ni1 S2 2.1529(8)
Ni1 P2 2.1879(7)
S1 C69 1.587(3)
S2 C69 1.685(3)
P1 O2 1.6199(19)
P1 O1 1.6281(18)
P1 N2 1.664(2)
P2 O4 1.6223(18)
P2 O3 1.6319(18)
P2 N1 1.661(2)
N1 C68 1.445(3)
N1 C55 1.446(3)
N2 C41 1.449(3)
N2 C54 1.457(3)
O1 C1 1.409(3)
O2 C11 1.394(3)
O3 C21 1.405(3)
O4 C31 1.391(3)
C1 C2 1.370(4)
C1 C10 1.406(4)
C2 C3 1.442(4)
C2 C12 1.485(4)
C3 C4 1.419(4)
C3 C8 1.420(4)
C4 C5 1.370(4)
C4 H4 0.9500
C5 C6 1.397(5)
C5 H5 0.9500
C6 C7 1.366(5)
C6 H6 0.9500
C7 C8 1.419(4)
C7 H7 0.9500
C8 C9 1.411(4)
C9 C10 1.357(4)
C9 H9 0.9500
C10 H10 0.9500
C11 C12 1.372(4)
C11 C20 1.410(4)
C12 C13 1.431(4)
C13 C14 1.415(4)
C13 C18 1.424(4)
C14 C15 1.379(4)
C14 H14 0.9500
C15 C16 1.396(4)
C15 H15 0.9500
C16 C17 1.360(5)
C16 H16 0.9500
C17 C18 1.415(4)
C17 H17 0.9500
C18 C19 1.411(4)
C19 C20 1.366(4)
C19 H19 0.9500
C20 H20 0.9500
C21 C22 1.365(4)
C21 C30 1.408(4)
C22 C23 1.432(4)
C22 C32 1.493(4)
C23 C28 1.419(4)
C23 C24 1.425(4)
C24 C25 1.361(4)
C24 H24 0.9500
C25 C26 1.398(5)
C25 H25 0.9500
C26 C27 1.372(4)
C26 H26 0.9500
C27 C28 1.419(4)
C27 H27 0.9500
C28 C29 1.417(4)
C29 C30 1.360(4)
C29 H29 0.9500
C30 H30 0.9500
C31 C32 1.374(4)
C31 C40 1.409(4)
C32 C33 1.430(4)
C33 C34 1.413(5)
C33 C38 1.438(5)
C34 C35 1.386(5)
C34 H34 0.9500
C35 C36 1.421(8)
C35 H35 0.9500
C36 C37 1.337(8)
C36 H36 0.9500
C37 C38 1.420(5)
C37 H37 0.9500
C38 C39 1.400(6)
C39 C40 1.332(5)
C39 H39 0.9500
C40 H40 0.9500
C41 C42 1.394(4)
C41 C46 1.400(4)
C42 C43 1.386(4)
C42 H42 0.9500
C43 C44 1.375(5)
C43 H43 0.9500
C44 C45 1.377(5)
C44 H44 0.9500
C45 C46 1.412(4)
C45 H45 0.9500
C46 C47 1.464(4)
C47 C48 1.334(5)
C47 H47 0.9500
C48 C49 1.454(4)
C48 H48 0.9500
C49 C54 1.403(4)
C49 C50 1.404(4)
C50 C51 1.368(5)
C50 H50 0.9500
C51 C52 1.370(5)
C51 H51 0.9500
C52 C53 1.394(4)
C52 H52 0.9500
C53 C54 1.375(4)
C53 H53 0.9500
C55 C56 1.384(4)
C55 C60 1.401(4)
C56 C57 1.385(4)
C56 H56 0.9500
C57 C58 1.362(5)
C57 H57 0.9500
C58 C59 1.372(5)
C58 H58 0.9500
C59 C60 1.423(4)
C59 H59 0.9500
C60 C61 1.437(4)
C61 C62 1.320(5)
C61 H61 0.9500
C62 C63 1.493(5)
C62 H62 0.9500
C63 C64 1.389(5)
C63 C68 1.400(4)
C64 C65 1.372(6)
C64 H64 0.9500
C65 C66 1.398(6)
C65 H65 0.9500
C66 C67 1.400(4)
C66 H66 0.9500
C67 C68 1.380(4)
C67 H67 0.9500
Cl1 C70 1.752(5)
Cl2 C70 1.736(5)
C70 H701 0.9900
C70 H702 0.9900

loop_
_geom_torsion_atom_site_label_1
_geom_torsion_atom_site_label_2
_geom_torsion_atom_site_label_3
_geom_torsion_atom_site_label_4
_geom_torsion
P1 Ni1 S2 C69 5.74(14)
P2 Ni1 S2 C69 -179.10(12)
C69 Ni1 P1 O2 -147.34(12)
S2 Ni1 P1 O2 -151.79(9)
P2 Ni1 P1 O2 32.89(8)
C69 Ni1 P1 O1 -30.37(12)
S2 Ni1 P1 O1 -34.82(12)
P2 Ni1 P1 O1 149.86(8)
C69 Ni1 P1 N2 90.57(13)
S2 Ni1 P1 N2 86.12(12)
P2 Ni1 P1 N2 -89.20(9)
C69 Ni1 P2 O4 -141.7(2)
P1 Ni1 P2 O4 37.80(8)
S2 Ni1 P2 O4 -140.01(8)
C69 Ni1 P2 O3 -25.5(2)
P1 Ni1 P2 O3 153.99(8)
S2 Ni1 P2 O3 -23.82(8)
C69 Ni1 P2 N1 92.9(2)
P1 Ni1 P2 N1 -87.68(9)
S2 Ni1 P2 N1 94.51(9)
O4 P2 N1 C68 47.0(2)
O3 P2 N1 C68 -57.9(2)
Ni1 P2 N1 C68 174.64(19)
O4 P2 N1 C55 -130.30(19)
O3 P2 N1 C55 124.87(19)
Ni1 P2 N1 C55 -2.6(2)
O2 P1 N2 C41 48.7(2)
O1 P1 N2 C41 -55.6(2)
Ni1 P1 N2 C41 171.66(19)
O2 P1 N2 C54 -130.55(19)
O1 P1 N2 C54 125.13(19)
Ni1 P1 N2 C54 -7.6(2)
O2 P1 O1 C1 48.86(19)
N2 P1 O1 C1 159.37(18)
Ni1 P1 O1 C1 -72.58(18)
O1 P1 O2 C11 40.5(2)
N2 P1 O2 C11 -63.2(2)
Ni1 P1 O2 C11 170.56(18)
O4 P2 O3 C21 51.07(19)
N1 P2 O3 C21 161.75(17)
Ni1 P2 O3 C21 -71.37(18)
O3 P2 O4 C31 39.8(2)
N1 P2 O4 C31 -64.5(2)
Ni1 P2 O4 C31 165.59(17)
P1 O1 C1 C2 -75.5(3)
P1 O1 C1 C10 108.1(2)
C10 C1 C2 C3 -5.8(4)
O1 C1 C2 C3 178.0(2)
C10 C1 C2 C12 176.6(2)
O1 C1 C2 C12 0.4(4)
C1 C2 C3 C4 -172.6(2)
C12 C2 C3 C4 5.0(4)
C1 C2 C3 C8 5.3(4)
C12 C2 C3 C8 -177.1(2)
C8 C3 C4 C5 1.7(4)
C2 C3 C4 C5 179.6(3)
C3 C4 C5 C6 -0.7(4)
C4 C5 C6 C7 0.4(5)
C5 C6 C7 C8 -1.0(5)
C6 C7 C8 C9 -177.1(3)
C6 C7 C8 C3 2.0(4)
C4 C3 C8 C9 176.9(2)
C2 C3 C8 C9 -1.1(4)
C4 C3 C8 C7 -2.3(4)
C2 C3 C8 C7 179.7(2)
C7 C8 C9 C10 176.1(3)
C3 C8 C9 C10 -3.0(4)
C8 C9 C10 C1 2.8(4)
C2 C1 C10 C9 1.8(4)
O1 C1 C10 C9 178.1(2)
P1 O2 C11 C12 -67.6(3)
P1 O2 C11 C20 114.8(2)
O2 C11 C12 C13 175.1(2)
C20 C11 C12 C13 -7.5(4)
O2 C11 C12 C2 -4.4(4)
C20 C11 C12 C2 173.1(2)
C1 C2 C12 C11 50.7(3)
C3 C2 C12 C11 -126.8(3)
C1 C2 C12 C13 -128.8(3)
C3 C2 C12 C13 53.7(3)
C11 C12 C13 C14 -170.8(2)
C2 C12 C13 C14 8.7(4)
C11 C12 C13 C18 7.4(4)
C2 C12 C13 C18 -173.1(2)
C18 C13 C14 C15 2.5(4)
C12 C13 C14 C15 -179.3(2)
C13 C14 C15 C16 -0.4(4)
C14 C15 C16 C17 -1.0(4)
C15 C16 C17 C18 0.3(5)
C16 C17 C18 C19 -177.2(3)
C16 C17 C18 C13 1.8(4)
C14 C13 C18 C19 175.9(2)
C12 C13 C18 C19 -2.4(4)
C14 C13 C18 C17 -3.1(4)
C12 C13 C18 C17 178.6(2)
C17 C18 C19 C20 175.9(3)
C13 C18 C19 C20 -3.0(4)
C18 C19 C20 C11 3.2(4)
C12 C11 C20 C19 2.2(4)
O2 C11 C20 C19 179.8(2)
P2 O3 C21 C22 -77.6(3)
P2 O3 C21 C30 103.1(2)
O3 C21 C22 C23 176.1(2)
C30 C21 C22 C23 -4.7(4)
O3 C21 C22 C32 -0.1(4)
C30 C21 C22 C32 179.2(3)
C21 C22 C23 C28 3.1(4)
C32 C22 C23 C28 179.2(2)
C21 C22 C23 C24 -171.5(3)
C32 C22 C23 C24 4.6(4)
C28 C23 C24 C25 -0.1(4)
C22 C23 C24 C25 174.6(3)
C23 C24 C25 C26 0.7(5)
C24 C25 C26 C27 0.2(5)
C25 C26 C27 C28 -1.6(5)
C26 C27 C28 C29 -174.8(3)
C26 C27 C28 C23 2.2(4)
C24 C23 C28 C29 175.7(3)
C22 C23 C28 C29 0.9(4)
C24 C23 C28 C27 -1.3(4)
C22 C23 C28 C27 -176.2(3)
C27 C28 C29 C30 173.3(3)
C23 C28 C29 C30 -3.7(4)
C28 C29 C30 C21 2.3(4)
C22 C21 C30 C29 1.9(4)
O3 C21 C30 C29 -178.8(2)
P2 O4 C31 C32 -67.2(3)
P2 O4 C31 C40 114.7(2)
O4 C31 C32 C33 172.6(2)
C40 C31 C32 C33 -9.3(4)
O4 C31 C32 C22 -6.3(4)
C40 C31 C32 C22 171.8(3)
C21 C22 C32 C31 54.2(4)
C23 C22 C32 C31 -121.8(3)
C21 C22 C32 C33 -124.6(3)
C23 C22 C32 C33 59.4(4)
C31 C32 C33 C34 -170.3(3)
C22 C32 C33 C34 8.5(4)
C31 C32 C33 C38 5.9(4)
C22 C32 C33 C38 -175.3(3)
C32 C33 C34 C35 177.7(3)
C38 C33 C34 C35 1.5(5)
C33 C34 C35 C36 0.0(5)
C34 C35 C36 C37 -0.7(6)
C35 C36 C37 C38 -0.2(6)
C36 C37 C38 C39 -178.0(4)
C36 C37 C38 C33 1.7(5)
C34 C33 C38 C39 177.4(3)
C32 C33 C38 C39 1.0(4)
C34 C33 C38 C37 -2.3(4)
C32 C33 C38 C37 -178.6(3)
C37 C38 C39 C40 174.4(3)
C33 C38 C39 C40 -5.3(5)
C38 C39 C40 C31 2.2(5)
C32 C31 C40 C39 5.4(5)
O4 C31 C40 C39 -176.5(3)
C54 N2 C41 C42 -120.2(3)
P1 N2 C41 C42 60.5(3)
C54 N2 C41 C46 62.6(3)
P1 N2 C41 C46 -116.6(3)
C46 C41 C42 C43 2.3(4)
N2 C41 C42 C43 -174.8(2)
C41 C42 C43 C44 -2.2(4)
C42 C43 C44 C45 1.0(5)
C43 C44 C45 C46 0.1(5)
C42 C41 C46 C45 -1.1(4)
N2 C41 C46 C45 176.0(3)
C42 C41 C46 C47 -179.5(3)
N2 C41 C46 C47 -2.4(4)
C44 C45 C46 C41 -0.1(5)
C44 C45 C46 C47 178.4(3)
C41 C46 C47 C48 -31.5(5)
C45 C46 C47 C48 150.2(3)
C46 C47 C48 C49 -1.1(6)
C47 C48 C49 C54 31.2(5)
C47 C48 C49 C50 -147.4(3)
C54 C49 C50 C51 -0.2(4)
C48 C49 C50 C51 178.5(3)
C49 C50 C51 C52 -0.2(5)
C50 C51 C52 C53 -0.1(5)
C51 C52 C53 C54 0.9(5)
C52 C53 C54 C49 -1.3(4)
C52 C53 C54 N2 176.0(3)
C50 C49 C54 C53 1.0(4)
C48 C49 C54 C53 -177.7(3)
C50 C49 C54 N2 -176.3(2)
C48 C49 C54 N2 5.0(4)
C41 N2 C54 C53 117.8(3)
P1 N2 C54 C53 -62.9(3)
C41 N2 C54 C49 -64.8(3)
P1 N2 C54 C49 114.5(2)
C68 N1 C55 C56 118.8(3)
P2 N1 C55 C56 -63.8(3)
C68 N1 C55 C60 -64.1(3)
P2 N1 C55 C60 113.3(2)
C60 C55 C56 C57 -3.0(4)
N1 C55 C56 C57 174.1(3)
C55 C56 C57 C58 1.9(5)
C56 C57 C58 C59 0.2(5)
C57 C58 C59 C60 -1.1(5)
C56 C55 C60 C59 2.0(4)
N1 C55 C60 C59 -175.0(2)
C56 C55 C60 C61 -179.8(3)
N1 C55 C60 C61 3.1(4)
C58 C59 C60 C55 0.0(4)
C58 C59 C60 C61 -178.2(3)
C55 C60 C61 C62 30.5(5)
C59 C60 C61 C62 -151.4(3)
C60 C61 C62 C63 0.8(5)
C61 C62 C63 C64 149.5(3)
C61 C62 C63 C68 -30.1(5)
C68 C63 C64 C65 0.5(5)
C62 C63 C64 C65 -179.1(3)
C63 C64 C65 C66 0.7(5)
C64 C65 C66 C67 -0.2(5)
C65 C66 C67 C68 -1.6(5)
C66 C67 C68 C63 2.8(4)
C66 C67 C68 N1 -173.6(3)
C64 C63 C68 C67 -2.3(4)
C62 C63 C68 C67 177.3(3)
C64 C63 C68 N1 174.1(3)
C62 C63 C68 N1 -6.3(4)
C55 N1 C68 C67 -118.2(3)
P2 N1 C68 C67 64.5(3)
C55 N1 C68 C63 65.3(3)
P2 N1 C68 C63 -112.0(3)
Ni1 S2 C69 S1 -176.7(4)
P1 Ni1 C69 S1 -0.8(3)
S2 Ni1 C69 S1 176.5(4)
P2 Ni1 C69 S1 178.64(13)
P1 Ni1 C69 S2 -177.35(7)
P2 Ni1 C69 S2 2.1(3)
